data_2227663
loop_
_publ_author_name
'bin Shawkataly, Omar'
'Khan, Imthyaz Ahmed'
'Sirat, Siti Syaida'
'Yeap, Chin Sing'
'Fun, Hoong-Kun'

_publ_section_title
;
 Bis([\m-bis(diphenylphosphino)methane-1:2\k^2^<i>P</i>:<i>P</i>']nonacarbonyl-1\k^3^<i>C</i>,2\k^3^<i>C</i>,3\k^3^<i>C</i>-{tris[4-(methylsulfanyl)phenyl]arsine-3\k<i>As</i>}-<i>triangulo</i>-triruthenium(0))
 dichloromethane monosolvate
;
_journal_coeditor_code IS2583
_journal_issue 9
_journal_name_full 'Acta Crystallographica Section E'
_journal_page_first m1150
_journal_page_last m1151
_journal_paper_doi 10.1107/S160053681003093X
_journal_volume 66
_journal_year 2010
_chemical_formula_iupac '2[Ru3 (C21 H21 As S3) (C25 H22 P2) (C O)9], C H2 Cl2'
_chemical_formula_moiety '2(C55 H43 As O9 P2 Ru3 S3), C H2 Cl2'
_chemical_formula_sum 'C111 H88 As2 Cl2 O18 P4 Ru6 S6'
_chemical_formula_weight 2853.21
_chemical_name_systematic
;
Bis([\m-bis(diphenylphosphino)methane-1:2\k^2^<i>P</i>:<i>P</i>']nonacarbonyl-
1\k^3^<i>C</i>,2\k^3^<i>C</i>,3\k^3^<i><i>C</i></i>-
{tris[4-(methylsulfanyl)phenyl]arsine-3\k<i>As</i>}-<i>triangulo</i>-
triruthenium(0)) dichloromethane monosolvate
;
_space_group_IT_number 2
_symmetry_cell_setting triclinic
_symmetry_space_group_name_Hall '-P 1'
_symmetry_space_group_name_H-M 'P -1'
_atom_sites_solution_hydrogens geom
_atom_sites_solution_primary direct
_atom_sites_solution_secondary difmap
_audit_creation_method SHELXL-97
_cell_angle_alpha 94.5390(10)
_cell_angle_beta 98.2280(10)
_cell_angle_gamma 103.2120(10)
_cell_formula_units_Z 1
_cell_length_a 10.80770(10)
_cell_length_b 12.6180(2)
_cell_length_c 20.9478(3)
_cell_measurement_reflns_used 9102
_cell_measurement_temperature 100.00(10)
_cell_measurement_theta_max 34.91
_cell_measurement_theta_min 2.34
_cell_volume 2733.84(7)
_computing_cell_refinement 'SAINT (Bruker, 2009)'
_computing_data_collection 'APEX2 (Bruker, 2009)'
_computing_data_reduction 'SAINT (Bruker, 2009)'
_computing_molecular_graphics 'SHELXTL (Sheldrick, 2008)'
_computing_publication_material
;
SHELXTL (Sheldrick, 2008) and PLATON (Spek, 2009)
;
_computing_structure_refinement 'SHELXTL (Sheldrick, 2008)'
_computing_structure_solution 'SHELXTL (Sheldrick, 2008)'
_diffrn_ambient_temperature 100
_diffrn_measured_fraction_theta_full 0.990
_diffrn_measured_fraction_theta_max 0.990
_diffrn_measurement_device_type
;
Bruker SMART APEXII CCD area-detector diffractometer
;
_diffrn_measurement_method '\f and \w scans'
_diffrn_radiation_monochromator graphite
_diffrn_radiation_source 'fine-focus sealed tube'
_diffrn_radiation_type MoK\a
_diffrn_radiation_wavelength 0.71073
_diffrn_reflns_av_R_equivalents 0.0361
_diffrn_reflns_av_sigmaI/netI 0.0197
_diffrn_reflns_limit_h_max 17
_diffrn_reflns_limit_h_min -17
_diffrn_reflns_limit_k_max 20
_diffrn_reflns_limit_k_min -20
_diffrn_reflns_limit_l_max 33
_diffrn_reflns_limit_l_min -32
_diffrn_reflns_number 305620
_diffrn_reflns_theta_full 35.19
_diffrn_reflns_theta_max 35.19
_diffrn_reflns_theta_min 1.67
_diffrn_standards_number 0
_exptl_absorpt_coefficient_mu 1.697
_exptl_absorpt_correction_T_max 0.7861
_exptl_absorpt_correction_T_min 0.5826
_exptl_absorpt_correction_type multi-scan
_exptl_absorpt_process_details '(<i>SADABS</i>; Bruker, 2009)'
_exptl_crystal_colour purple
_exptl_crystal_density_diffrn 1.733
_exptl_crystal_density_method 'not measured'
_exptl_crystal_description block
_exptl_crystal_F_000 1418
_exptl_crystal_size_max 0.36
_exptl_crystal_size_mid 0.31
_exptl_crystal_size_min 0.15
_refine_diff_density_max 1.496
_refine_diff_density_min -1.343
_refine_ls_extinction_method none
_refine_ls_goodness_of_fit_ref 1.076
_refine_ls_hydrogen_treatment constr
_refine_ls_matrix_type full
_refine_ls_number_parameters 679
_refine_ls_number_reflns 24183
_refine_ls_number_restraints 0
_refine_ls_restrained_S_all 1.076
_refine_ls_R_factor_all 0.0423
_refine_ls_R_factor_gt 0.0312
_refine_ls_shift/su_max 0.005
_refine_ls_shift/su_mean 0.000
_refine_ls_structure_factor_coef Fsqd
_refine_ls_weighting_details 'calc w=1/[\s^2^(Fo^2^)+(0.0210P)^2^+4.6125P] where P=(Fo^2^+2Fc^2^)/3'
_refine_ls_weighting_scheme calc
_refine_ls_wR_factor_gt 0.0641
_refine_ls_wR_factor_ref 0.0701
_reflns_number_gt 20753
_reflns_number_total 24183
_reflns_threshold_expression I>2\s(I)
_cod_data_source_file is2583.cif
_cod_data_source_block I
_cod_original_cell_volume 2733.83(6)
_cod_database_code 2227663
_cod_database_fobs_code 2227663

loop_
_symmetry_equiv_pos_as_xyz
'x, y, z'
'-x, -y, -z'

loop_
_atom_site_type_symbol
_atom_site_label
_atom_site_fract_x
_atom_site_fract_y
_atom_site_fract_z
_atom_site_U_iso_or_equiv
_atom_site_adp_type
_atom_site_calc_flag
_atom_site_refinement_flags
_atom_site_occupancy
_atom_site_disorder_assembly
_atom_site_disorder_group
Ru Ru1 0.789717(12) 1.074563(10) 0.230124(6) 0.01282(2) Uani d . 1 . .
Ru Ru2 0.955747(12) 1.014066(10) 0.331223(6) 0.01201(2) Uani d . 1 . .
Ru Ru3 0.732672(12) 0.856245(10) 0.269877(6) 0.01296(2) Uani d . 1 . .
As As1 0.515421(16) 0.749783(13) 0.220967(8) 0.01364(3) Uani d . 1 . .
P P1 0.87864(4) 1.26009(3) 0.26392(2) 0.01301(7) Uani d . 1 . .
P P2 1.10728(4) 1.17749(3) 0.33137(2) 0.01262(7) Uani d . 1 . .
S S1 0.14677(5) 0.91123(5) -0.00329(2) 0.02511(9) Uani d . 1 . .
S S2 0.53088(5) 0.31201(4) 0.03880(2) 0.02334(9) Uani d . 1 . .
S S3 0.17287(5) 0.55384(4) 0.43536(2) 0.02273(9) Uani d . 1 . .
O O1 0.99444(14) 1.04100(12) 0.14713(7) 0.0213(2) Uani d . 1 . .
O O2 0.61722(15) 1.10054(13) 0.10736(8) 0.0279(3) Uani d . 1 . .
O O3 0.56621(14) 1.07036(13) 0.30652(8) 0.0258(3) Uani d . 1 . .
O O4 0.80979(13) 1.13552(12) 0.41588(7) 0.0218(3) Uani d . 1 . .
O O5 1.06190(17) 0.91808(14) 0.44992(8) 0.0303(3) Uani d . 1 . .
O O6 1.07660(14) 0.86993(12) 0.24560(7) 0.0240(3) Uani d . 1 . .
O O7 0.82395(15) 0.81171(12) 0.14058(7) 0.0254(3) Uani d . 1 . .
O O8 0.85901(15) 0.68341(12) 0.32256(8) 0.0260(3) Uani d . 1 . .
O O9 0.63093(15) 0.90166(12) 0.39677(7) 0.0247(3) Uani d . 1 . .
C C1 0.92078(17) 1.35527(14) 0.20399(9) 0.0167(3) Uani d . 1 . .
C C2 0.96341(19) 1.46840(15) 0.22417(10) 0.0225(3) Uani d . 1 . .
H H2A 0.9733 1.4940 0.2679 0.027 Uiso calc R 1 . .
C C3 0.9908(2) 1.54212(17) 0.17939(12) 0.0316(5) Uani d . 1 . .
H H3A 1.0196 1.6168 0.1932 0.038 Uiso calc R 1 . .
C C4 0.9752(3) 1.50426(19) 0.11383(13) 0.0355(5) Uani d . 1 . .
H H4A 0.9941 1.5536 0.0838 0.043 Uiso calc R 1 . .
C C5 0.9316(2) 1.39300(19) 0.09312(11) 0.0308(4) Uani d . 1 . .
H H5A 0.9198 1.3681 0.0492 0.037 Uiso calc R 1 . .
C C6 0.9052(2) 1.31822(16) 0.13816(9) 0.0215(3) Uani d . 1 . .
H H6A 0.8773 1.2436 0.1242 0.026 Uiso calc R 1 . .
C C7 0.77484(16) 1.33157(13) 0.30306(8) 0.0155(3) Uani d . 1 . .
C C8 0.81545(18) 1.40218(15) 0.36071(9) 0.0192(3) Uani d . 1 . .
H H8A 0.8990 1.4122 0.3829 0.023 Uiso calc R 1 . .
C C9 0.73212(19) 1.45786(16) 0.38536(9) 0.0215(3) Uani d . 1 . .
H H9A 0.7598 1.5044 0.4240 0.026 Uiso calc R 1 . .
C C10 0.60814(19) 1.44401(15) 0.35230(10) 0.0216(3) Uani d . 1 . .
H H10A 0.5525 1.4812 0.3688 0.026 Uiso calc R 1 . .
C C11 0.56677(18) 1.37492(16) 0.29474(10) 0.0223(3) Uani d . 1 . .
H H11A 0.4836 1.3663 0.2725 0.027 Uiso calc R 1 . .
C C12 0.64908(17) 1.31841(15) 0.27014(9) 0.0190(3) Uani d . 1 . .
H H12A 0.6206 1.2716 0.2316 0.023 Uiso calc R 1 . .
C C13 1.02687(16) 1.29086(13) 0.32548(8) 0.0150(3) Uani d . 1 . .
H H13A 1.0870 1.3544 0.3151 0.018 Uiso calc R 1 . .
H H13B 1.0051 1.3099 0.3675 0.018 Uiso calc R 1 . .
C C14 1.20348(16) 1.18633(14) 0.26653(8) 0.0149(3) Uani d . 1 . .
C C15 1.20290(17) 1.26488(15) 0.22314(9) 0.0186(3) Uani d . 1 . .
H H15A 1.1591 1.3193 0.2295 0.022 Uiso calc R 1 . .
C C16 1.26785(19) 1.26183(18) 0.17042(10) 0.0243(4) Uani d . 1 . .
H H16A 1.2673 1.3144 0.1418 0.029 Uiso calc R 1 . .
C C17 1.33347(19) 1.18084(18) 0.16030(10) 0.0246(4) Uani d . 1 . .
H H17A 1.3747 1.1780 0.1244 0.030 Uiso calc R 1 . .
C C18 1.33699(18) 1.10422(17) 0.20416(9) 0.0216(3) Uani d . 1 . .
H H18A 1.3822 1.0508 0.1981 0.026 Uiso calc R 1 . .
C C19 1.27308(17) 1.10715(14) 0.25718(9) 0.0174(3) Uani d . 1 . .
H H19A 1.2767 1.0561 0.2866 0.021 Uiso calc R 1 . .
C C20 1.22350(16) 1.22969(13) 0.40601(8) 0.0150(3) Uani d . 1 . .
C C21 1.35464(18) 1.27053(16) 0.40655(9) 0.0208(3) Uani d . 1 . .
H H21A 1.3871 1.2704 0.3678 0.025 Uiso calc R 1 . .
C C22 1.4378(2) 1.31169(18) 0.46514(10) 0.0261(4) Uani d . 1 . .
H H22A 1.5255 1.3384 0.4652 0.031 Uiso calc R 1 . .
C C23 1.3905(2) 1.31285(17) 0.52300(10) 0.0249(4) Uani d . 1 . .
H H23A 1.4460 1.3405 0.5619 0.030 Uiso calc R 1 . .
C C24 1.2597(2) 1.27251(17) 0.52274(9) 0.0229(3) Uani d . 1 . .
H H24A 1.2276 1.2738 0.5616 0.027 Uiso calc R 1 . .
C C25 1.17665(18) 1.23034(15) 0.46504(9) 0.0194(3) Uani d . 1 . .
H H25A 1.0894 1.2023 0.4655 0.023 Uiso calc R 1 . .
C C26 0.39948(16) 0.80880(13) 0.16213(8) 0.0155(3) Uani d . 1 . .
C C27 0.26723(17) 0.78662(15) 0.16155(9) 0.0193(3) Uani d . 1 . .
H H27A 0.2323 0.7505 0.1943 0.023 Uiso calc R 1 . .
C C28 0.18649(18) 0.81801(16) 0.11239(9) 0.0207(3) Uani d . 1 . .
H H28A 0.0983 0.8037 0.1127 0.025 Uiso calc R 1 . .
C C29 0.23805(18) 0.87091(15) 0.06264(9) 0.0188(3) Uani d . 1 . .
C C30 0.37130(19) 0.89558(16) 0.06400(9) 0.0207(3) Uani d . 1 . .
H H30A 0.4066 0.9324 0.0316 0.025 Uiso calc R 1 . .
C C31 0.45127(17) 0.86529(14) 0.11362(9) 0.0186(3) Uani d . 1 . .
H H31A 0.5399 0.8828 0.1145 0.022 Uiso calc R 1 . .
C C32 0.51489(17) 0.61810(13) 0.16580(8) 0.0161(3) Uani d . 1 . .
C C33 0.41482(18) 0.57361(14) 0.11431(9) 0.0199(3) Uani d . 1 . .
H H33A 0.3458 0.6061 0.1068 0.024 Uiso calc R 1 . .
C C34 0.41688(19) 0.48096(15) 0.07386(9) 0.0213(3) Uani d . 1 . .
H H34A 0.3500 0.4527 0.0393 0.026 Uiso calc R 1 . .
C C35 0.51893(19) 0.43051(14) 0.08509(9) 0.0187(3) Uani d . 1 . .
C C36 0.61985(19) 0.47521(15) 0.13645(9) 0.0212(3) Uani d . 1 . .
H H36A 0.6888 0.4427 0.1441 0.025 Uiso calc R 1 . .
C C37 0.61745(18) 0.56789(15) 0.17616(9) 0.0205(3) Uani d . 1 . .
H H37A 0.6852 0.5970 0.2102 0.025 Uiso calc R 1 . .
C C38 0.40518(16) 0.69247(13) 0.28205(8) 0.0154(3) Uani d . 1 . .
C C39 0.38059(17) 0.58160(14) 0.29089(9) 0.0173(3) Uani d . 1 . .
H H39A 0.4118 0.5337 0.2651 0.021 Uiso calc R 1 . .
C C40 0.30962(17) 0.54248(14) 0.33805(9) 0.0181(3) Uani d . 1 . .
H H40A 0.2961 0.4689 0.3445 0.022 Uiso calc R 1 . .
C C41 0.25826(17) 0.61239(14) 0.37597(9) 0.0169(3) Uani d . 1 . .
C C42 0.28079(18) 0.72304(15) 0.36634(9) 0.0199(3) Uani d . 1 . .
H H42A 0.2460 0.7702 0.3907 0.024 Uiso calc R 1 . .
C C43 0.35491(18) 0.76292(14) 0.32052(9) 0.0194(3) Uani d . 1 . .
H H43A 0.3714 0.8371 0.3153 0.023 Uiso calc R 1 . .
C C44 -0.0172(2) 0.8498(2) 0.00396(11) 0.0289(4) Uani d . 1 . .
H H44A -0.0741 0.8627 -0.0326 0.043 Uiso calc R 1 . .
H H44B -0.0369 0.8816 0.0433 0.043 Uiso calc R 1 . .
H H44C -0.0281 0.7724 0.0051 0.043 Uiso calc R 1 . .
C C45 0.3761(2) 0.26979(19) -0.01170(11) 0.0306(4) Uani d . 1 . .
H H45A 0.3674 0.1993 -0.0352 0.046 Uiso calc R 1 . .
H H45B 0.3677 0.3222 -0.0419 0.046 Uiso calc R 1 . .
H H45C 0.3100 0.2653 0.0148 0.046 Uiso calc R 1 . .
C C46 0.0931(3) 0.65660(19) 0.46065(12) 0.0321(5) Uani d . 1 . .
H H46A 0.0323 0.6268 0.4877 0.048 Uiso calc R 1 . .
H H46B 0.0486 0.6793 0.4231 0.048 Uiso calc R 1 . .
H H46C 0.1558 0.7186 0.4846 0.048 Uiso calc R 1 . .
C C47 0.92190(17) 1.05241(14) 0.18044(8) 0.0171(3) Uani d . 1 . .
C C48 0.67963(17) 1.08893(14) 0.15414(9) 0.0185(3) Uani d . 1 . .
C C49 0.65165(17) 1.06542(15) 0.28060(9) 0.0186(3) Uani d . 1 . .
C C50 0.85955(16) 1.08903(14) 0.38234(8) 0.0162(3) Uani d . 1 . .
C C51 1.02419(17) 0.95376(14) 0.40485(9) 0.0179(3) Uani d . 1 . .
C C52 1.02916(17) 0.92561(14) 0.27472(9) 0.0176(3) Uani d . 1 . .
C C53 0.79256(17) 0.83725(15) 0.18851(9) 0.0188(3) Uani d . 1 . .
C C54 0.80506(18) 0.74630(14) 0.30340(9) 0.0184(3) Uani d . 1 . .
C C55 0.67171(17) 0.89014(14) 0.35021(9) 0.0180(3) Uani d . 1 . .
Cl Cl1 0.38996(8) 0.00599(6) 0.45153(4) 0.04883(17) Uani d . 1 . .
C C56 0.5335(4) 0.0655(3) 0.4924(2) 0.0284(8) Uani d P 0.50 . .
H H56A 0.5271 0.1322 0.5156 0.034 Uiso d PR 0.50 . .
H H56B 0.5897 0.0856 0.4614 0.034 Uiso d PR 0.50 . .

loop_
_atom_site_aniso_label
_atom_site_aniso_U_11
_atom_site_aniso_U_22
_atom_site_aniso_U_33
_atom_site_aniso_U_12
_atom_site_aniso_U_13
_atom_site_aniso_U_23
Ru1 0.01295(5) 0.01199(5) 0.01326(5) 0.00315(4) 0.00049(4) 0.00250(4)
Ru2 0.01166(5) 0.01287(5) 0.01219(5) 0.00396(4) 0.00212(4) 0.00244(4)
Ru3 0.01298(5) 0.01205(5) 0.01406(5) 0.00286(4) 0.00259(4) 0.00265(4)
As1 0.01331(7) 0.01265(7) 0.01545(7) 0.00372(5) 0.00291(6) 0.00193(5)
P1 0.01247(16) 0.01252(16) 0.01434(17) 0.00372(13) 0.00158(13) 0.00251(13)
P2 0.01157(16) 0.01369(16) 0.01305(17) 0.00384(13) 0.00196(13) 0.00208(13)
S1 0.0250(2) 0.0332(2) 0.0187(2) 0.01099(19) 0.00041(17) 0.00628(17)
S2 0.0308(2) 0.01854(18) 0.0215(2) 0.00746(17) 0.00672(18) -0.00113(15)
S3 0.0260(2) 0.02171(19) 0.0213(2) 0.00338(16) 0.00942(17) 0.00470(16)
O1 0.0219(6) 0.0247(6) 0.0178(6) 0.0056(5) 0.0043(5) 0.0032(5)
O2 0.0261(7) 0.0312(7) 0.0244(7) 0.0054(6) -0.0043(6) 0.0105(6)
O3 0.0198(6) 0.0313(7) 0.0323(8) 0.0116(5) 0.0093(6) 0.0142(6)
O4 0.0199(6) 0.0250(6) 0.0213(6) 0.0074(5) 0.0050(5) -0.0015(5)
O5 0.0349(8) 0.0353(8) 0.0243(7) 0.0141(7) 0.0021(6) 0.0136(6)
O6 0.0220(6) 0.0252(6) 0.0263(7) 0.0090(5) 0.0066(5) -0.0024(5)
O7 0.0267(7) 0.0261(7) 0.0210(6) 0.0005(5) 0.0081(5) -0.0013(5)
O8 0.0302(7) 0.0237(6) 0.0267(7) 0.0123(6) 0.0021(6) 0.0068(5)
O9 0.0306(7) 0.0244(6) 0.0213(6) 0.0073(5) 0.0105(6) 0.0032(5)
C1 0.0154(7) 0.0162(6) 0.0194(7) 0.0042(5) 0.0033(6) 0.0054(5)
C2 0.0240(8) 0.0159(7) 0.0256(9) 0.0004(6) 0.0034(7) 0.0048(6)
C3 0.0351(11) 0.0184(8) 0.0410(12) 0.0015(8) 0.0098(9) 0.0103(8)
C4 0.0466(14) 0.0281(10) 0.0373(12) 0.0084(9) 0.0181(10) 0.0187(9)
C5 0.0428(13) 0.0304(10) 0.0239(9) 0.0114(9) 0.0127(9) 0.0110(8)
C6 0.0264(9) 0.0203(7) 0.0200(8) 0.0069(6) 0.0069(7) 0.0065(6)
C7 0.0140(6) 0.0147(6) 0.0191(7) 0.0053(5) 0.0035(5) 0.0035(5)
C8 0.0178(7) 0.0207(7) 0.0197(8) 0.0080(6) 0.0009(6) 0.0006(6)
C9 0.0234(8) 0.0225(8) 0.0208(8) 0.0108(7) 0.0034(6) 0.0005(6)
C10 0.0204(8) 0.0204(7) 0.0274(9) 0.0096(6) 0.0071(7) 0.0034(6)
C11 0.0150(7) 0.0219(8) 0.0314(10) 0.0075(6) 0.0034(7) 0.0033(7)
C12 0.0158(7) 0.0185(7) 0.0227(8) 0.0056(6) 0.0011(6) 0.0015(6)
C13 0.0136(6) 0.0137(6) 0.0174(7) 0.0041(5) 0.0001(5) 0.0011(5)
C14 0.0119(6) 0.0182(7) 0.0148(7) 0.0035(5) 0.0027(5) 0.0030(5)
C15 0.0161(7) 0.0218(7) 0.0195(8) 0.0052(6) 0.0043(6) 0.0068(6)
C16 0.0215(8) 0.0327(10) 0.0208(8) 0.0057(7) 0.0069(7) 0.0115(7)
C17 0.0197(8) 0.0371(10) 0.0181(8) 0.0057(7) 0.0079(6) 0.0045(7)
C18 0.0176(8) 0.0274(8) 0.0212(8) 0.0073(6) 0.0057(6) 0.0000(7)
C19 0.0151(7) 0.0201(7) 0.0183(7) 0.0052(6) 0.0051(6) 0.0031(6)
C20 0.0157(7) 0.0150(6) 0.0138(6) 0.0042(5) 0.0003(5) 0.0012(5)
C21 0.0155(7) 0.0264(8) 0.0188(8) 0.0018(6) 0.0012(6) 0.0047(6)
C22 0.0183(8) 0.0308(9) 0.0241(9) -0.0009(7) -0.0022(7) 0.0033(7)
C23 0.0263(9) 0.0256(9) 0.0189(8) 0.0051(7) -0.0054(7) -0.0015(7)
C24 0.0267(9) 0.0270(9) 0.0151(7) 0.0089(7) 0.0012(6) 0.0002(6)
C25 0.0181(7) 0.0234(8) 0.0163(7) 0.0052(6) 0.0028(6) 0.0009(6)
C26 0.0154(7) 0.0143(6) 0.0173(7) 0.0048(5) 0.0022(5) 0.0019(5)
C27 0.0172(7) 0.0226(8) 0.0208(8) 0.0075(6) 0.0052(6) 0.0071(6)
C28 0.0163(7) 0.0272(8) 0.0205(8) 0.0081(6) 0.0038(6) 0.0050(6)
C29 0.0211(8) 0.0197(7) 0.0160(7) 0.0074(6) 0.0013(6) 0.0000(6)
C30 0.0213(8) 0.0235(8) 0.0177(8) 0.0049(6) 0.0041(6) 0.0052(6)
C31 0.0167(7) 0.0192(7) 0.0204(8) 0.0044(6) 0.0043(6) 0.0028(6)
C32 0.0174(7) 0.0139(6) 0.0172(7) 0.0044(5) 0.0034(6) 0.0014(5)
C33 0.0208(8) 0.0166(7) 0.0221(8) 0.0060(6) 0.0015(6) -0.0002(6)
C34 0.0237(8) 0.0186(7) 0.0195(8) 0.0045(6) 0.0001(6) -0.0011(6)
C35 0.0246(8) 0.0160(7) 0.0167(7) 0.0048(6) 0.0076(6) 0.0025(5)
C36 0.0213(8) 0.0213(8) 0.0223(8) 0.0092(6) 0.0030(6) -0.0007(6)
C37 0.0202(8) 0.0199(7) 0.0217(8) 0.0079(6) 0.0010(6) -0.0007(6)
C38 0.0146(7) 0.0152(6) 0.0168(7) 0.0043(5) 0.0030(5) 0.0024(5)
C39 0.0168(7) 0.0146(6) 0.0214(8) 0.0043(5) 0.0043(6) 0.0036(5)
C40 0.0169(7) 0.0152(6) 0.0223(8) 0.0032(5) 0.0036(6) 0.0041(6)
C41 0.0152(7) 0.0174(7) 0.0171(7) 0.0021(5) 0.0026(5) 0.0028(5)
C42 0.0226(8) 0.0170(7) 0.0216(8) 0.0051(6) 0.0077(6) 0.0019(6)
C43 0.0233(8) 0.0140(6) 0.0220(8) 0.0041(6) 0.0076(6) 0.0027(6)
C44 0.0236(9) 0.0399(11) 0.0258(10) 0.0139(8) 0.0018(7) 0.0054(8)
C45 0.0329(11) 0.0289(10) 0.0269(10) 0.0046(8) 0.0050(8) -0.0065(8)
C46 0.0414(13) 0.0302(10) 0.0290(10) 0.0113(9) 0.0170(9) 0.0019(8)
C47 0.0185(7) 0.0158(6) 0.0161(7) 0.0040(5) -0.0008(6) 0.0024(5)
C48 0.0180(7) 0.0186(7) 0.0185(7) 0.0043(6) 0.0004(6) 0.0043(6)
C49 0.0157(7) 0.0194(7) 0.0208(8) 0.0044(6) 0.0009(6) 0.0065(6)
C50 0.0153(7) 0.0175(7) 0.0160(7) 0.0045(5) 0.0017(5) 0.0025(5)
C51 0.0175(7) 0.0188(7) 0.0190(7) 0.0066(6) 0.0039(6) 0.0036(6)
C52 0.0171(7) 0.0179(7) 0.0179(7) 0.0049(6) 0.0022(6) 0.0030(6)
C53 0.0166(7) 0.0194(7) 0.0190(7) 0.0020(6) 0.0022(6) 0.0027(6)
C54 0.0194(7) 0.0186(7) 0.0170(7) 0.0041(6) 0.0032(6) 0.0025(6)
C55 0.0190(7) 0.0147(6) 0.0205(8) 0.0040(5) 0.0031(6) 0.0035(6)
Cl1 0.0647(5) 0.0448(4) 0.0421(4) 0.0295(3) 0.0040(3) -0.0036(3)
C56 0.029(2) 0.0228(17) 0.035(2) 0.0055(15) 0.0140(17) 0.0021(15)

loop_
_atom_type_symbol
_atom_type_description
_atom_type_scat_dispersion_real
_atom_type_scat_dispersion_imag
_atom_type_scat_source
C C 0.0033 0.0016 'International Tables Vol C Tables 4.2.6.8 and 6.1.1.4'
H H 0.0000 0.0000 'International Tables Vol C Tables 4.2.6.8 and 6.1.1.4'
O O 0.0106 0.0060 'International Tables Vol C Tables 4.2.6.8 and 6.1.1.4'
P P 0.1023 0.0942 'International Tables Vol C Tables 4.2.6.8 and 6.1.1.4'
S S 0.1246 0.1234 'International Tables Vol C Tables 4.2.6.8 and 6.1.1.4'
Cl Cl 0.1484 0.1585 'International Tables Vol C Tables 4.2.6.8 and 6.1.1.4'
As As 0.0499 2.0058 'International Tables Vol C Tables 4.2.6.8 and 6.1.1.4'
Ru Ru -1.2594 0.8363 'International Tables Vol C Tables 4.2.6.8 and 6.1.1.4'

loop_
_geom_angle_atom_site_label_1
_geom_angle_atom_site_label_2
_geom_angle_atom_site_label_3
_geom_angle_site_symmetry_1
_geom_angle_site_symmetry_3
_geom_angle
_geom_angle_publ_flag
C48 Ru1 C49 . . 91.37(8) ?
C48 Ru1 C47 . . 91.58(8) ?
C49 Ru1 C47 . . 168.53(7) ?
C48 Ru1 P1 . . 98.15(6) ?
C49 Ru1 P1 . . 94.01(6) ?
C47 Ru1 P1 . . 96.54(5) ?
C48 Ru1 Ru2 . . 169.01(6) ?
C49 Ru1 Ru2 . . 93.12(5) ?
C47 Ru1 Ru2 . . 82.13(5) ?
P1 Ru1 Ru2 . . 91.541(11) ?
C48 Ru1 Ru3 . . 113.33(5) ?
C49 Ru1 Ru3 . . 72.67(5) ?
C47 Ru1 Ru3 . . 96.00(5) ?
P1 Ru1 Ru3 . . 145.643(12) ?
Ru2 Ru1 Ru3 . . 58.799(4) ?
C51 Ru2 C50 . . 91.76(7) ?
C51 Ru2 C52 . . 90.74(7) ?
C50 Ru2 C52 . . 172.03(7) ?
C51 Ru2 P2 . . 103.48(6) ?
C50 Ru2 P2 . . 90.49(5) ?
C52 Ru2 P2 . . 96.28(5) ?
C51 Ru2 Ru3 . . 106.23(6) ?
C50 Ru2 Ru3 . . 92.76(5) ?
C52 Ru2 Ru3 . . 79.28(5) ?
P2 Ru2 Ru3 . . 149.985(12) ?
C51 Ru2 Ru1 . . 164.61(5) ?
C50 Ru2 Ru1 . . 80.11(5) ?
C52 Ru2 Ru1 . . 95.68(5) ?
P2 Ru2 Ru1 . . 89.729(11) ?
Ru3 Ru2 Ru1 . . 61.569(5) ?
C54 Ru3 C53 . . 92.51(8) ?
C54 Ru3 C55 . . 92.73(7) ?
C53 Ru3 C55 . . 174.29(7) ?
C54 Ru3 As1 . . 101.07(6) ?
C53 Ru3 As1 . . 90.73(5) ?
C55 Ru3 As1 . . 90.50(5) ?
C54 Ru3 Ru2 . . 89.15(6) ?
C53 Ru3 Ru2 . . 95.37(5) ?
C55 Ru3 Ru2 . . 82.43(5) ?
As1 Ru3 Ru2 . . 167.874(7) ?
C54 Ru3 Ru1 . . 144.62(6) ?
C53 Ru3 Ru1 . . 75.80(5) ?
C55 Ru3 Ru1 . . 98.58(5) ?
As1 Ru3 Ru1 . . 112.165(7) ?
Ru2 Ru3 Ru1 . . 59.632(5) ?
C38 As1 C26 . . 101.53(7) ?
C38 As1 C32 . . 102.50(7) ?
C26 As1 C32 . . 98.87(7) ?
C38 As1 Ru3 . . 115.32(5) ?
C26 As1 Ru3 . . 122.36(5) ?
C32 As1 Ru3 . . 113.31(5) ?
C7 P1 C1 . . 98.31(8) ?
C7 P1 C13 . . 102.25(8) ?
C1 P1 C13 . . 103.32(8) ?
C7 P1 Ru1 . . 115.19(6) ?
C1 P1 Ru1 . . 120.08(6) ?
C13 P1 Ru1 . . 114.97(5) ?
C14 P2 C20 . . 105.03(8) ?
C14 P2 C13 . . 105.42(8) ?
C20 P2 C13 . . 99.85(8) ?
C14 P2 Ru2 . . 117.27(6) ?
C20 P2 Ru2 . . 117.45(6) ?
C13 P2 Ru2 . . 109.85(6) ?
C29 S1 C44 . . 103.84(10) ?
C35 S2 C45 . . 102.34(10) ?
C41 S3 C46 . . 103.70(10) ?
C6 C1 C2 . . 119.03(16) ?
C6 C1 P1 . . 121.32(13) ?
C2 C1 P1 . . 119.57(14) ?
C3 C2 C1 . . 120.6(2) ?
C3 C2 H2A . . 119.7 ?
C1 C2 H2A . . 119.7 ?
C2 C3 C4 . . 119.9(2) ?
C2 C3 H3A . . 120.0 ?
C4 C3 H3A . . 120.0 ?
C5 C4 C3 . . 120.11(19) ?
C5 C4 H4A . . 119.9 ?
C3 C4 H4A . . 119.9 ?
C4 C5 C6 . . 120.2(2) ?
C4 C5 H5A . . 119.9 ?
C6 C5 H5A . . 119.9 ?
C1 C6 C5 . . 120.17(18) ?
C1 C6 H6A . . 119.9 ?
C5 C6 H6A . . 119.9 ?
C8 C7 C12 . . 118.82(16) ?
C8 C7 P1 . . 124.27(13) ?
C12 C7 P1 . . 116.80(13) ?
C9 C8 C7 . . 120.58(17) ?
C9 C8 H8A . . 119.7 ?
C7 C8 H8A . . 119.7 ?
C10 C9 C8 . . 119.95(18) ?
C10 C9 H9A . . 120.0 ?
C8 C9 H9A . . 120.0 ?
C9 C10 C11 . . 120.15(17) ?
C9 C10 H10A . . 119.9 ?
C11 C10 H10A . . 119.9 ?
C10 C11 C12 . . 120.19(17) ?
C10 C11 H11A . . 119.9 ?
C12 C11 H11A . . 119.9 ?
C11 C12 C7 . . 120.31(17) ?
C11 C12 H12A . . 119.8 ?
C7 C12 H12A . . 119.8 ?
P2 C13 P1 . . 114.22(9) ?
P2 C13 H13A . . 108.7 ?
P1 C13 H13A . . 108.7 ?
P2 C13 H13B . . 108.7 ?
P1 C13 H13B . . 108.7 ?
H13A C13 H13B . . 107.6 ?
C15 C14 C19 . . 119.00(16) ?
C15 C14 P2 . . 122.11(13) ?
C19 C14 P2 . . 118.75(13) ?
C16 C15 C14 . . 120.10(17) ?
C16 C15 H15A . . 119.9 ?
C14 C15 H15A . . 119.9 ?
C17 C16 C15 . . 120.56(18) ?
C17 C16 H16A . . 119.7 ?
C15 C16 H16A . . 119.7 ?
C18 C17 C16 . . 119.55(17) ?
C18 C17 H17A . . 120.2 ?
C16 C17 H17A . . 120.2 ?
C17 C18 C19 . . 120.21(18) ?
C17 C18 H18A . . 119.9 ?
C19 C18 H18A . . 119.9 ?
C18 C19 C14 . . 120.53(16) ?
C18 C19 H19A . . 119.7 ?
C14 C19 H19A . . 119.7 ?
C21 C20 C25 . . 118.92(16) ?
C21 C20 P2 . . 123.14(13) ?
C25 C20 P2 . . 117.93(13) ?
C20 C21 C22 . . 120.29(18) ?
C20 C21 H21A . . 119.9 ?
C22 C21 H21A . . 119.9 ?
C23 C22 C21 . . 120.34(19) ?
C23 C22 H22A . . 119.8 ?
C21 C22 H22A . . 119.8 ?
C22 C23 C24 . . 119.62(18) ?
C22 C23 H23A . . 120.2 ?
C24 C23 H23A . . 120.2 ?
C25 C24 C23 . . 120.51(18) ?
C25 C24 H24A . . 119.7 ?
C23 C24 H24A . . 119.7 ?
C24 C25 C20 . . 120.31(17) ?
C24 C25 H25A . . 119.8 ?
C20 C25 H25A . . 119.8 ?
C27 C26 C31 . . 119.21(16) ?
C27 C26 As1 . . 123.23(13) ?
C31 C26 As1 . . 117.13(13) ?
C26 C27 C28 . . 120.64(17) ?
C26 C27 H27A . . 119.7 ?
C28 C27 H27A . . 119.7 ?
C27 C28 C29 . . 120.00(17) ?
C27 C28 H28A . . 120.0 ?
C29 C28 H28A . . 120.0 ?
C28 C29 C30 . . 119.40(17) ?
C28 C29 S1 . . 124.59(15) ?
C30 C29 S1 . . 116.01(14) ?
C31 C30 C29 . . 120.22(17) ?
C31 C30 H30A . . 119.9 ?
C29 C30 H30A . . 119.9 ?
C30 C31 C26 . . 120.48(17) ?
C30 C31 H31A . . 119.8 ?
C26 C31 H31A . . 119.8 ?
C33 C32 C37 . . 118.60(16) ?
C33 C32 As1 . . 121.12(13) ?
C37 C32 As1 . . 120.26(13) ?
C32 C33 C34 . . 120.79(17) ?
C32 C33 H33A . . 119.6 ?
C34 C33 H33A . . 119.6 ?
C33 C34 C35 . . 120.21(17) ?
C33 C34 H34A . . 119.9 ?
C35 C34 H34A . . 119.9 ?
C34 C35 C36 . . 119.18(16) ?
C34 C35 S2 . . 124.52(15) ?
C36 C35 S2 . . 116.29(14) ?
C37 C36 C35 . . 120.20(17) ?
C37 C36 H36A . . 119.9 ?
C35 C36 H36A . . 119.9 ?
C36 C37 C32 . . 121.00(17) ?
C36 C37 H37A . . 119.5 ?
C32 C37 H37A . . 119.5 ?
C39 C38 C43 . . 118.98(16) ?
C39 C38 As1 . . 120.45(13) ?
C43 C38 As1 . . 120.47(12) ?
C40 C39 C38 . . 120.25(16) ?
C40 C39 H39A . . 119.9 ?
C38 C39 H39A . . 119.9 ?
C39 C40 C41 . . 120.81(16) ?
C39 C40 H40A . . 119.6 ?
C41 C40 H40A . . 119.6 ?
C42 C41 C40 . . 118.98(16) ?
C42 C41 S3 . . 124.37(14) ?
C40 C41 S3 . . 116.61(13) ?
C43 C42 C41 . . 120.27(16) ?
C43 C42 H42A . . 119.9 ?
C41 C42 H42A . . 119.9 ?
C42 C43 C38 . . 120.66(16) ?
C42 C43 H43A . . 119.7 ?
C38 C43 H43A . . 119.7 ?
S1 C44 H44A . . 109.5 ?
S1 C44 H44B . . 109.5 ?
H44A C44 H44B . . 109.5 ?
S1 C44 H44C . . 109.5 ?
H44A C44 H44C . . 109.5 ?
H44B C44 H44C . . 109.5 ?
S2 C45 H45A . . 109.5 ?
S2 C45 H45B . . 109.5 ?
H45A C45 H45B . . 109.5 ?
S2 C45 H45C . . 109.5 ?
H45A C45 H45C . . 109.5 ?
H45B C45 H45C . . 109.5 ?
S3 C46 H46A . . 109.5 ?
S3 C46 H46B . . 109.5 ?
H46A C46 H46B . . 109.5 ?
S3 C46 H46C . . 109.5 ?
H46A C46 H46C . . 109.5 ?
H46B C46 H46C . . 109.5 ?
O1 C47 Ru1 . . 174.90(15) ?
O2 C48 Ru1 . . 177.15(17) ?
O3 C49 Ru1 . . 171.53(15) ?
O4 C50 Ru2 . . 175.33(16) ?
O5 C51 Ru2 . . 177.76(17) ?
O6 C52 Ru2 . . 174.50(16) ?
O7 C53 Ru3 . . 171.18(16) ?
O8 C54 Ru3 . . 174.27(17) ?
O9 C55 Ru3 . . 174.68(16) ?
C56 Cl1 C56 . 2_656 60.6(2) ?
Cl1 C56 C56 . 2_656 63.3(3) ?
Cl1 C56 Cl1 . 2_656 119.4(2) ?
C56 C56 Cl1 2_656 2_656 56.1(3) ?
Cl1 C56 H56A . . 107.3 ?
C56 C56 H56A 2_656 . 126.2 ?
Cl1 C56 H56A 2_656 . 107.4 ?
Cl1 C56 H56B . . 107.5 ?
C56 C56 H56B 2_656 . 126.4 ?
Cl1 C56 H56B 2_656 . 107.4 ?
H56A C56 H56B . . 107.2 ?

loop_
_geom_bond_atom_site_label_1
_geom_bond_atom_site_label_2
_geom_bond_site_symmetry_2
_geom_bond_distance
_geom_bond_publ_flag
Ru1 C48 . 1.8932(18) ?
Ru1 C49 . 1.9365(19) ?
Ru1 C47 . 1.9401(19) ?
Ru1 P1 . 2.3280(4) ?
Ru1 Ru2 . 2.84289(18) ?
Ru1 Ru3 . 2.89756(18) ?
Ru2 C51 . 1.9030(18) ?
Ru2 C50 . 1.9313(17) ?
Ru2 C52 . 1.9340(18) ?
Ru2 P2 . 2.3212(4) ?
Ru2 Ru3 . 2.81836(19) ?
Ru3 C54 . 1.8770(18) ?
Ru3 C53 . 1.9245(19) ?
Ru3 C55 . 1.9445(19) ?
Ru3 As1 . 2.4534(2) ?
As1 C38 . 1.9413(17) ?
As1 C26 . 1.9425(17) ?
As1 C32 . 1.9459(17) ?
P1 C7 . 1.8311(17) ?
P1 C1 . 1.8381(17) ?
P1 C13 . 1.8508(17) ?
P2 C14 . 1.8202(17) ?
P2 C20 . 1.8311(17) ?
P2 C13 . 1.8391(16) ?
S1 C29 . 1.7578(18) ?
S1 C44 . 1.798(2) ?
S2 C35 . 1.7571(18) ?
S2 C45 . 1.789(2) ?
S3 C41 . 1.7629(18) ?
S3 C46 . 1.800(2) ?
O1 C47 . 1.147(2) ?
O2 C48 . 1.147(2) ?
O3 C49 . 1.147(2) ?
O4 C50 . 1.146(2) ?
O5 C51 . 1.141(2) ?
O6 C52 . 1.147(2) ?
O7 C53 . 1.150(2) ?
O8 C54 . 1.151(2) ?
O9 C55 . 1.139(2) ?
C1 C6 . 1.394(3) ?
C1 C2 . 1.406(3) ?
C2 C3 . 1.387(3) ?
C2 H2A . 0.9300 ?
C3 C4 . 1.391(4) ?
C3 H3A . 0.9300 ?
C4 C5 . 1.387(3) ?
C4 H4A . 0.9300 ?
C5 C6 . 1.399(3) ?
C5 H5A . 0.9300 ?
C6 H6A . 0.9300 ?
C7 C8 . 1.394(2) ?
C7 C12 . 1.400(2) ?
C8 C9 . 1.391(3) ?
C8 H8A . 0.9300 ?
C9 C10 . 1.383(3) ?
C9 H9A . 0.9300 ?
C10 C11 . 1.384(3) ?
C10 H10A . 0.9300 ?
C11 C12 . 1.389(3) ?
C11 H11A . 0.9300 ?
C12 H12A . 0.9300 ?
C13 H13A . 0.9700 ?
C13 H13B . 0.9700 ?
C14 C15 . 1.397(2) ?
C14 C19 . 1.399(2) ?
C15 C16 . 1.393(3) ?
C15 H15A . 0.9300 ?
C16 C17 . 1.390(3) ?
C16 H16A . 0.9300 ?
C17 C18 . 1.388(3) ?
C17 H17A . 0.9300 ?
C18 C19 . 1.392(3) ?
C18 H18A . 0.9300 ?
C19 H19A . 0.9300 ?
C20 C21 . 1.391(2) ?
C20 C25 . 1.402(2) ?
C21 C22 . 1.398(3) ?
C21 H21A . 0.9300 ?
C22 C23 . 1.382(3) ?
C22 H22A . 0.9300 ?
C23 C24 . 1.388(3) ?
C23 H23A . 0.9300 ?
C24 C25 . 1.385(3) ?
C24 H24A . 0.9300 ?
C25 H25A . 0.9300 ?
C26 C27 . 1.390(2) ?
C26 C31 . 1.396(2) ?
C27 C28 . 1.394(3) ?
C27 H27A . 0.9300 ?
C28 C29 . 1.396(3) ?
C28 H28A . 0.9300 ?
C29 C30 . 1.398(3) ?
C30 C31 . 1.389(3) ?
C30 H30A . 0.9300 ?
C31 H31A . 0.9300 ?
C32 C33 . 1.393(3) ?
C32 C37 . 1.397(2) ?
C33 C34 . 1.395(3) ?
C33 H33A . 0.9300 ?
C34 C35 . 1.395(3) ?
C34 H34A . 0.9300 ?
C35 C36 . 1.397(3) ?
C36 C37 . 1.388(3) ?
C36 H36A . 0.9300 ?
C37 H37A . 0.9300 ?
C38 C39 . 1.395(2) ?
C38 C43 . 1.403(2) ?
C39 C40 . 1.389(2) ?
C39 H39A . 0.9300 ?
C40 C41 . 1.399(3) ?
C40 H40A . 0.9300 ?
C41 C42 . 1.397(2) ?
C42 C43 . 1.389(3) ?
C42 H42A . 0.9300 ?
C43 H43A . 0.9300 ?
C44 H44A . 0.9600 ?
C44 H44B . 0.9600 ?
C44 H44C . 0.9600 ?
C45 H45A . 0.9600 ?
C45 H45B . 0.9600 ?
C45 H45C . 0.9600 ?
C46 H46A . 0.9600 ?
C46 H46B . 0.9600 ?
C46 H46C . 0.9600 ?
Cl1 C56 . 1.640(5) ?
Cl1 C56 2_656 1.763(5) ?
C56 Cl1 2_656 1.763(5) ?
C56 H56A . 0.9600 ?
C56 H56B . 0.9600 ?

loop_
_geom_hbond_atom_site_label_D
_geom_hbond_atom_site_label_H
_geom_hbond_atom_site_label_A
_geom_hbond_site_symmetry_A
_geom_hbond_distance_DH
_geom_hbond_distance_HA
_geom_hbond_distance_DA
_geom_hbond_angle_DHA
_geom_hbond_publ_flag
C46 H46C O4 2_676 0.96 2.59 3.401(3) 142 yes
C11 H11A Cg1 1_455 0.93 2.91 3.640(2) 137 yes
C18 H18A Cg2 1_655 0.93 2.96 3.652(2) 133 yes
C36 H36A Cg3 1_545 0.93 2.81 3.687(2) 157 yes
C45 H45B Cg4 2_665 0.96 2.90 3.760(3) 150 yes

loop_
_geom_torsion_atom_site_label_1
_geom_torsion_atom_site_label_2
_geom_torsion_atom_site_label_3
_geom_torsion_atom_site_label_4
_geom_torsion_site_symmetry_1
_geom_torsion_site_symmetry_2
_geom_torsion_site_symmetry_3
_geom_torsion_site_symmetry_4
_geom_torsion
_geom_torsion_publ_flag
C48 Ru1 Ru2 C51 . . . . -86.1(4) ?
C49 Ru1 Ru2 C51 . . . . 27.9(2) ?
C47 Ru1 Ru2 C51 . . . . -141.6(2) ?
P1 Ru1 Ru2 C51 . . . . 122.0(2) ?
Ru3 Ru1 Ru2 C51 . . . . -39.7(2) ?
C48 Ru1 Ru2 C50 . . . . -145.0(3) ?
C49 Ru1 Ru2 C50 . . . . -31.07(8) ?
C47 Ru1 Ru2 C50 . . . . 159.43(7) ?
P1 Ru1 Ru2 C50 . . . . 63.04(5) ?
Ru3 Ru1 Ru2 C50 . . . . -98.62(5) ?
C48 Ru1 Ru2 C52 . . . . 28.1(3) ?
C49 Ru1 Ru2 C52 . . . . 142.10(8) ?
C47 Ru1 Ru2 C52 . . . . -27.41(7) ?
P1 Ru1 Ru2 C52 . . . . -123.80(5) ?
Ru3 Ru1 Ru2 C52 . . . . 74.54(5) ?
C48 Ru1 Ru2 P2 . . . . 124.4(3) ?
C49 Ru1 Ru2 P2 . . . . -121.61(6) ?
C47 Ru1 Ru2 P2 . . . . 68.88(5) ?
P1 Ru1 Ru2 P2 . . . . -27.510(16) ?
Ru3 Ru1 Ru2 P2 . . . . 170.831(12) ?
C48 Ru1 Ru2 Ru3 . . . . -46.4(3) ?
C49 Ru1 Ru2 Ru3 . . . . 67.56(5) ?
C47 Ru1 Ru2 Ru3 . . . . -101.95(5) ?
P1 Ru1 Ru2 Ru3 . . . . 161.659(12) ?
C51 Ru2 Ru3 C54 . . . . -27.64(8) ?
C50 Ru2 Ru3 C54 . . . . -120.28(7) ?
C52 Ru2 Ru3 C54 . . . . 59.99(8) ?
P2 Ru2 Ru3 C54 . . . . 143.95(6) ?
Ru1 Ru2 Ru3 C54 . . . . 162.53(6) ?
C51 Ru2 Ru3 C53 . . . . -120.08(8) ?
C50 Ru2 Ru3 C53 . . . . 147.28(7) ?
C52 Ru2 Ru3 C53 . . . . -32.46(8) ?
P2 Ru2 Ru3 C53 . . . . 51.51(6) ?
Ru1 Ru2 Ru3 C53 . . . . 70.08(5) ?
C51 Ru2 Ru3 C55 . . . . 65.23(8) ?
C50 Ru2 Ru3 C55 . . . . -27.42(7) ?
C52 Ru2 Ru3 C55 . . . . 152.85(7) ?
P2 Ru2 Ru3 C55 . . . . -123.19(6) ?
Ru1 Ru2 Ru3 C55 . . . . -104.61(5) ?
C51 Ru2 Ru3 As1 . . . . 120.05(6) ?
C50 Ru2 Ru3 As1 . . . . 27.40(6) ?
C52 Ru2 Ru3 As1 . . . . -152.33(6) ?
P2 Ru2 Ru3 As1 . . . . -68.37(4) ?
Ru1 Ru2 Ru3 As1 . . . . -49.79(3) ?
C51 Ru2 Ru3 Ru1 . . . . 169.84(6) ?
C50 Ru2 Ru3 Ru1 . . . . 77.19(5) ?
C52 Ru2 Ru3 Ru1 . . . . -102.54(5) ?
P2 Ru2 Ru3 Ru1 . . . . -18.57(2) ?
C48 Ru1 Ru3 C54 . . . . 140.11(11) ?
C49 Ru1 Ru3 C54 . . . . -136.05(11) ?
C47 Ru1 Ru3 C54 . . . . 45.78(11) ?
P1 Ru1 Ru3 C54 . . . . -65.11(10) ?
Ru2 Ru1 Ru3 C54 . . . . -31.24(10) ?
C48 Ru1 Ru3 C53 . . . . 66.27(8) ?
C49 Ru1 Ru3 C53 . . . . 150.11(8) ?
C47 Ru1 Ru3 C53 . . . . -28.06(8) ?
P1 Ru1 Ru3 C53 . . . . -138.95(6) ?
Ru2 Ru1 Ru3 C53 . . . . -105.08(6) ?
C48 Ru1 Ru3 C55 . . . . -112.70(8) ?
C49 Ru1 Ru3 C55 . . . . -28.86(8) ?
C47 Ru1 Ru3 C55 . . . . 152.97(7) ?
P1 Ru1 Ru3 C55 . . . . 42.07(6) ?
Ru2 Ru1 Ru3 C55 . . . . 75.95(5) ?
C48 Ru1 Ru3 As1 . . . . -18.62(6) ?
C49 Ru1 Ru3 As1 . . . . 65.21(6) ?
C47 Ru1 Ru3 As1 . . . . -112.95(5) ?
P1 Ru1 Ru3 As1 . . . . 136.15(2) ?
Ru2 Ru1 Ru3 As1 . . . . 170.025(8) ?
C48 Ru1 Ru3 Ru2 . . . . 171.35(6) ?
C49 Ru1 Ru3 Ru2 . . . . -104.81(6) ?
C47 Ru1 Ru3 Ru2 . . . . 77.02(5) ?
P1 Ru1 Ru3 Ru2 . . . . -33.88(2) ?
C54 Ru3 As1 C38 . . . . 68.63(8) ?
C53 Ru3 As1 C38 . . . . 161.33(8) ?
C55 Ru3 As1 C38 . . . . -24.24(7) ?
Ru2 Ru3 As1 C38 . . . . -78.36(6) ?
Ru1 Ru3 As1 C38 . . . . -123.72(5) ?
C54 Ru3 As1 C26 . . . . -167.21(8) ?
C53 Ru3 As1 C26 . . . . -74.51(8) ?
C55 Ru3 As1 C26 . . . . 99.91(8) ?
Ru2 Ru3 As1 C26 . . . . 45.79(7) ?
Ru1 Ru3 As1 C26 . . . . 0.44(6) ?
C54 Ru3 As1 C32 . . . . -49.05(8) ?
C53 Ru3 As1 C32 . . . . 43.65(8) ?
C55 Ru3 As1 C32 . . . . -141.93(7) ?
Ru2 Ru3 As1 C32 . . . . 163.95(6) ?
Ru1 Ru3 As1 C32 . . . . 118.59(5) ?
C48 Ru1 P1 C7 . . . . 77.35(8) ?
C49 Ru1 P1 C7 . . . . -14.62(8) ?
C47 Ru1 P1 C7 . . . . 169.89(8) ?
Ru2 Ru1 P1 C7 . . . . -107.85(6) ?
Ru3 Ru1 P1 C7 . . . . -79.37(7) ?
C48 Ru1 P1 C1 . . . . -39.84(9) ?
C49 Ru1 P1 C1 . . . . -131.80(8) ?
C47 Ru1 P1 C1 . . . . 52.71(8) ?
Ru2 Ru1 P1 C1 . . . . 134.96(7) ?
Ru3 Ru1 P1 C1 . . . . 163.45(6) ?
C48 Ru1 P1 C13 . . . . -164.13(8) ?
C49 Ru1 P1 C13 . . . . 103.91(8) ?
C47 Ru1 P1 C13 . . . . -71.58(8) ?
Ru2 Ru1 P1 C13 . . . . 10.67(6) ?
Ru3 Ru1 P1 C13 . . . . 39.16(7) ?
C51 Ru2 P2 C14 . . . . 110.73(8) ?
C50 Ru2 P2 C14 . . . . -157.34(8) ?
C52 Ru2 P2 C14 . . . . 18.45(8) ?
Ru3 Ru2 P2 C14 . . . . -60.97(7) ?
Ru1 Ru2 P2 C14 . . . . -77.23(6) ?
C51 Ru2 P2 C20 . . . . -15.90(8) ?
C50 Ru2 P2 C20 . . . . 76.03(8) ?
C52 Ru2 P2 C20 . . . . -108.18(8) ?
Ru3 Ru2 P2 C20 . . . . 172.40(6) ?
Ru1 Ru2 P2 C20 . . . . 156.14(6) ?
C51 Ru2 P2 C13 . . . . -129.00(8) ?
C50 Ru2 P2 C13 . . . . -37.07(8) ?
C52 Ru2 P2 C13 . . . . 138.72(8) ?
Ru3 Ru2 P2 C13 . . . . 59.30(7) ?
Ru1 Ru2 P2 C13 . . . . 43.03(6) ?
C7 P1 C1 C6 . . . . -128.05(16) ?
C13 P1 C1 C6 . . . . 127.18(16) ?
Ru1 P1 C1 C6 . . . . -2.49(18) ?
C7 P1 C1 C2 . . . . 48.68(16) ?
C13 P1 C1 C2 . . . . -56.08(16) ?
Ru1 P1 C1 C2 . . . . 174.25(13) ?
C6 C1 C2 C3 . . . . -0.6(3) ?
P1 C1 C2 C3 . . . . -177.41(17) ?
C1 C2 C3 C4 . . . . 0.5(3) ?
C2 C3 C4 C5 . . . . 0.4(4) ?
C3 C4 C5 C6 . . . . -1.1(4) ?
C2 C1 C6 C5 . . . . -0.2(3) ?
P1 C1 C6 C5 . . . . 176.61(17) ?
C4 C5 C6 C1 . . . . 1.0(3) ?
C1 P1 C7 C8 . . . . -97.59(16) ?
C13 P1 C7 C8 . . . . 8.06(17) ?
Ru1 P1 C7 C8 . . . . 133.47(14) ?
C1 P1 C7 C12 . . . . 78.45(15) ?
C13 P1 C7 C12 . . . . -175.89(13) ?
Ru1 P1 C7 C12 . . . . -50.48(15) ?
C12 C7 C8 C9 . . . . 0.5(3) ?
P1 C7 C8 C9 . . . . 176.51(14) ?
C7 C8 C9 C10 . . . . -0.5(3) ?
C8 C9 C10 C11 . . . . 0.0(3) ?
C9 C10 C11 C12 . . . . 0.6(3) ?
C10 C11 C12 C7 . . . . -0.5(3) ?
C8 C7 C12 C11 . . . . 0.0(3) ?
P1 C7 C12 C11 . . . . -176.27(15) ?
C14 P2 C13 P1 . . . . 82.37(10) ?
C20 P2 C13 P1 . . . . -168.91(9) ?
Ru2 P2 C13 P1 . . . . -44.85(10) ?
C7 P1 C13 P2 . . . . 143.58(9) ?
C1 P1 C13 P2 . . . . -114.69(10) ?
Ru1 P1 C13 P2 . . . . 18.03(11) ?
C20 P2 C14 C15 . . . . -107.16(15) ?
C13 P2 C14 C15 . . . . -2.23(17) ?
Ru2 P2 C14 C15 . . . . 120.35(14) ?
C20 P2 C14 C19 . . . . 77.37(15) ?
C13 P2 C14 C19 . . . . -177.69(14) ?
Ru2 P2 C14 C19 . . . . -55.12(15) ?
C19 C14 C15 C16 . . . . 1.8(3) ?
P2 C14 C15 C16 . . . . -173.62(15) ?
C14 C15 C16 C17 . . . . 0.1(3) ?
C15 C16 C17 C18 . . . . -1.7(3) ?
C16 C17 C18 C19 . . . . 1.3(3) ?
C17 C18 C19 C14 . . . . 0.7(3) ?
C15 C14 C19 C18 . . . . -2.3(3) ?
P2 C14 C19 C18 . . . . 173.33(14) ?
C14 P2 C20 C21 . . . . 2.86(17) ?
C13 P2 C20 C21 . . . . -106.16(16) ?
Ru2 P2 C20 C21 . . . . 135.25(14) ?
C14 P2 C20 C25 . . . . -178.56(13) ?
C13 P2 C20 C25 . . . . 72.41(15) ?
Ru2 P2 C20 C25 . . . . -46.17(15) ?
C25 C20 C21 C22 . . . . -0.1(3) ?
P2 C20 C21 C22 . . . . 178.42(15) ?
C20 C21 C22 C23 . . . . -0.4(3) ?
C21 C22 C23 C24 . . . . 0.2(3) ?
C22 C23 C24 C25 . . . . 0.5(3) ?
C23 C24 C25 C20 . . . . -1.1(3) ?
C21 C20 C25 C24 . . . . 0.9(3) ?
P2 C20 C25 C24 . . . . -177.73(14) ?
C38 As1 C26 C27 . . . . -12.47(16) ?
C32 As1 C26 C27 . . . . 92.33(16) ?
Ru3 As1 C26 C27 . . . . -142.70(13) ?
C38 As1 C26 C31 . . . . 175.20(13) ?
C32 As1 C26 C31 . . . . -80.00(14) ?
Ru3 As1 C26 C31 . . . . 44.97(15) ?
C31 C26 C27 C28 . . . . 1.5(3) ?
As1 C26 C27 C28 . . . . -170.72(14) ?
C26 C27 C28 C29 . . . . 0.9(3) ?
C27 C28 C29 C30 . . . . -2.4(3) ?
C27 C28 C29 S1 . . . . 178.11(15) ?
C44 S1 C29 C28 . . . . -8.66(19) ?
C44 S1 C29 C30 . . . . 171.81(15) ?
C28 C29 C30 C31 . . . . 1.5(3) ?
S1 C29 C30 C31 . . . . -178.91(15) ?
C29 C30 C31 C26 . . . . 0.8(3) ?
C27 C26 C31 C30 . . . . -2.3(3) ?
As1 C26 C31 C30 . . . . 170.35(14) ?
C38 As1 C32 C33 . . . . 82.51(16) ?
C26 As1 C32 C33 . . . . -21.48(16) ?
Ru3 As1 C32 C33 . . . . -152.57(13) ?
C38 As1 C32 C37 . . . . -99.25(15) ?
C26 As1 C32 C37 . . . . 156.76(15) ?
Ru3 As1 C32 C37 . . . . 25.67(16) ?
C37 C32 C33 C34 . . . . -0.1(3) ?
As1 C32 C33 C34 . . . . 178.20(14) ?
C32 C33 C34 C35 . . . . 0.9(3) ?
C33 C34 C35 C36 . . . . -1.2(3) ?
C33 C34 C35 S2 . . . . 178.57(15) ?
C45 S2 C35 C34 . . . . -8.56(19) ?
C45 S2 C35 C36 . . . . 171.24(16) ?
C34 C35 C36 C37 . . . . 0.8(3) ?
S2 C35 C36 C37 . . . . -179.06(15) ?
C35 C36 C37 C32 . . . . 0.1(3) ?
C33 C32 C37 C36 . . . . -0.4(3) ?
As1 C32 C37 C36 . . . . -178.69(15) ?
C26 As1 C38 C39 . . . . 120.99(14) ?
C32 As1 C38 C39 . . . . 19.08(16) ?
Ru3 As1 C38 C39 . . . . -104.52(14) ?
C26 As1 C38 C43 . . . . -62.55(16) ?
C32 As1 C38 C43 . . . . -164.46(15) ?
Ru3 As1 C38 C43 . . . . 71.94(15) ?
C43 C38 C39 C40 . . . . -1.3(3) ?
As1 C38 C39 C40 . . . . 175.19(14) ?
C38 C39 C40 C41 . . . . 2.0(3) ?
C39 C40 C41 C42 . . . . -0.8(3) ?
C39 C40 C41 S3 . . . . -178.72(14) ?
C46 S3 C41 C42 . . . . 14.55(19) ?
C46 S3 C41 C40 . . . . -167.69(15) ?
C40 C41 C42 C43 . . . . -1.1(3) ?
S3 C41 C42 C43 . . . . 176.65(15) ?
C41 C42 C43 C38 . . . . 1.8(3) ?
C39 C38 C43 C42 . . . . -0.6(3) ?
As1 C38 C43 C42 . . . . -177.08(15) ?
